data_1548554
loop_
_publ_author_name
'I.V. Plokhikh'
'D.O. Charkin'
'V.Yu. Verchenko'
'A.N. Kuznetsov'
'A.A. Tsirlin'
'S.M. Kazakov'
'A.V. Shevelkov'

_publ_section_title
;
 Synthesis, crystal structure and physical properties of europium -
 manganese fluoride pnictides, EuMnPnF (Pn = P, As, Sb)
;
_journal_name_full 'Journal of Solid State Chemistry'
_journal_page_first 682
_journal_page_last 690
_journal_paper_doi 10.1016/j.jssc.2017.12.004
_journal_volume 258
_journal_year 2018
_chemical_absolute_configuration .
_chemical_formula_sum 'Eu F Mn Sb'
_chemical_formula_weight 347.6
_space_group_IT_number 129
_symmetry_cell_setting tetragonal
_symmetry_Int_Tables_number 129
_symmetry_space_group_name_Hall 'P 4ab 2ab -1ab'
_symmetry_space_group_name_H-M 'P 4/n m m :1'
_cell_angle_alpha 90
_cell_angle_beta 90
_cell_angle_gamma 90
_cell_formula_units_Z 2
_cell_length_a 4.31203(6)
_cell_length_b 4.31203(6)
_cell_length_c 9.43557(18)
_cell_measurement_temperature 293
_cell_volume 175.441(5)
_computing_cell_refinement unknown
_computing_data_collection unknown
_computing_data_reduction unknown
_computing_molecular_graphics unknown
_computing_structure_solution unknown
_diffrn_ambient_temperature 293
_diffrn_measurement_device 'X-ray Powder diffraction'
_diffrn_radiation_probe x-ray
_diffrn_radiation_wavelength 1.5418
_exptl_absorpt_coefficient_mu 213.858
_exptl_crystal_density_diffrn 6.5809
_exptl_crystal_F_000 272
_pd_instr_location ' ?'
_pd_meas_2theta_range_inc 0.013
_pd_meas_2theta_range_max 114.985
_pd_meas_2theta_range_min 5.005
_pd_meas_number_of_points 8461
_pd_proc_2theta_range_inc 0.013
_pd_proc_2theta_range_max 114.985
_pd_proc_2theta_range_min 5.005
_pd_proc_ls_background_function '25 Legendre polynoms'
_pd_proc_ls_pref_orient_corr 'March & Dollase'
_pd_proc_ls_profile_function Lorentzian
_pd_proc_ls_prof_R_factor 0.0121
_pd_proc_ls_prof_wR_expected 0.0112
_pd_proc_ls_prof_wR_factor 0.0159
_refine_diff_density_max 0.91
_refine_diff_density_min -1.35
_refine_ls_goodness_of_fit_all 1.42
_refine_ls_number_constraints 0
_refine_ls_number_parameters 56
_refine_ls_number_restraints 0
_refine_ls_R_factor_all 0.0219
_refine_ls_R_factor_gt 0.0219
_refine_ls_shift/su_max 0.05622
_refine_ls_shift/su_mean 0.0256
_refine_ls_weighting_scheme sigma
_refine_ls_wR_factor_all 0.0281
_refine_ls_wR_factor_gt 0.0281
_cod_data_source_file 3.cif
_cod_data_source_block 3
_cod_depositor_comments
;
The following automatic conversions were performed:

'_diffrn_radiation_probe' value 'X-ray' changed to 'x-ray' according
to the built-in table from CIF Core dictionary named 'cif_core.dic'
version 2.4.1 from 2010-06-29.

Automatic conversion script
Id: cif_fix_values 5376 2017-05-30 11:51:03Z andrius 
;
_cod_original_cell_volume 175.442(5)
_cod_original_sg_symbol_Hall '-P 4a;-2a'
_cod_original_sg_symbol_H-M 'P 4/n m m'
_cod_original_formula_sum 'Eu1 F1 Mn1 Sb1'
_cod_database_code 1548554

loop_
_space_group_symop_id
_space_group_symop_operation_xyz
1 x,y,z
2 -x,-y,z
3 -y+1/2,x+1/2,z
4 y+1/2,-x+1/2,z
5 -x+1/2,y+1/2,-z
6 x+1/2,-y+1/2,-z
7 y,x,-z
8 -y,-x,-z
9 -x+1/2,-y+1/2,-z
10 x+1/2,y+1/2,-z
11 y,-x,-z
12 -y,x,-z
13 x,-y,z
14 -x,y,z
15 -y+1/2,-x+1/2,z
16 y+1/2,x+1/2,z

loop_
_atom_site_label
_atom_site_type_symbol
_atom_site_fract_x
_atom_site_fract_y
_atom_site_fract_z
_atom_site_adp_type
_atom_site_U_iso_or_equiv
_atom_site_site_symmetry_multiplicity
_atom_site_occupancy
_atom_site_calc_flag
_atom_site_refinement_flags
_atom_site_disorder_assembly
_atom_site_disorder_group
Sb1 Sb 0 0.5 0.31903(11) Uiso 0.0070(9) 2 1 d . . .
Eu1 Eu 0.5 0 0.13954(10) Uiso 0.0091(9) 2 1 d . . .
Mn1 Mn 0 1 0.5 Uiso 0.0093(13) 2 1 d . . .
F1 F 0.5 -0.5 0 Uiso 0.016(4) 2 1 d . . .

loop_
_atom_type_symbol
_atom_type_scat_dispersion_real
_atom_type_scat_dispersion_imag
_atom_type_scat_source
Eu -8.9294 11.1857 'International Tables Vol C tables 4.2.6.8 and 6.1.1.1'
F 0.0727 0.0534 'International Tables Vol C tables 4.2.6.8 and 6.1.1.1'
Mn -0.5299 2.8052 'International Tables Vol C tables 4.2.6.8 and 6.1.1.1'
Sb -0.0562 5.8946 'International Tables Vol C tables 4.2.6.8 and 6.1.1.1'

loop_
_geom_angle_atom_site_label_1
_geom_angle_atom_site_label_2
_geom_angle_atom_site_label_3
_geom_angle_site_symmetry_1
_geom_angle_site_symmetry_2
_geom_angle_site_symmetry_3
_geom_angle
Eu1 Sb1 Eu1 1_455 . 1_465 76.363(15)
Eu1 Sb1 Eu1 1_455 . . 76.363(15)
Eu1 Sb1 Eu1 1_455 . 1_565 121.90(3)
Eu1 Sb1 Mn1 1_455 . 1_545 79.449(11)
Eu1 Sb1 Mn1 1_455 . . 141.818(9)
Eu1 Sb1 Mn1 1_455 . 3_555 79.449(11)
Eu1 Sb1 Mn1 1_455 . 3_655 141.818(9)
Eu1 Sb1 Eu1 1_465 . . 121.90(3)
Eu1 Sb1 Eu1 1_465 . 1_565 76.363(15)
Eu1 Sb1 Mn1 1_465 . 1_545 141.818(9)
Eu1 Sb1 Mn1 1_465 . . 79.449(11)
Eu1 Sb1 Mn1 1_465 . 3_555 79.449(11)
Eu1 Sb1 Mn1 1_465 . 3_655 141.818(9)
Eu1 Sb1 Eu1 . . 1_565 76.363(15)
Eu1 Sb1 Mn1 . . 1_545 79.449(11)
Eu1 Sb1 Mn1 . . . 141.818(9)
Eu1 Sb1 Mn1 . . 3_555 141.818(9)
Eu1 Sb1 Mn1 . . 3_655 79.449(11)
Eu1 Sb1 Mn1 1_565 . 1_545 141.818(9)
Eu1 Sb1 Mn1 1_565 . . 79.449(11)
Eu1 Sb1 Mn1 1_565 . 3_555 141.818(9)
Eu1 Sb1 Mn1 1_565 . 3_655 79.449(11)
Mn1 Sb1 Mn1 1_545 . . 103.24(3)
Mn1 Sb1 Mn1 1_545 . 3_555 67.326(17)
Mn1 Sb1 Mn1 1_545 . 3_655 67.326(17)
Mn1 Sb1 Mn1 . . 3_555 67.326(17)
Mn1 Sb1 Mn1 . . 3_655 67.326(17)
Mn1 Sb1 Mn1 3_555 . 3_655 103.24(3)
Sb1 Eu1 Sb1 1_545 . . 76.363(14)
Sb1 Eu1 Sb1 1_545 . 1_645 76.363(14)
Sb1 Eu1 Sb1 1_545 . 1_655 121.90(3)
Sb1 Eu1 Eu1 1_545 . 1_455 51.818(10)
Sb1 Eu1 Eu1 1_545 . 1_545 51.818(10)
Sb1 Eu1 Eu1 1_545 . 1_565 128.182(16)
Sb1 Eu1 Eu1 1_545 . 1_655 128.182(16)
Sb1 Eu1 Eu1 1_545 . 5_545 69.864(18)
Sb1 Eu1 Eu1 1_545 . 5_555 108.504(10)
Sb1 Eu1 Eu1 1_545 . 5_645 108.504(10)
Sb1 Eu1 Eu1 1_545 . 5_655 168.23(3)
Sb1 Eu1 F1 1_545 . . 74.068(12)
Sb1 Eu1 F1 1_545 . 1_565 141.318(4)
Sb1 Eu1 F1 1_545 . 3_445 74.068(12)
Sb1 Eu1 F1 1_545 . 3_545 141.318(4)
Sb1 Eu1 Sb1 . . 1_645 121.90(3)
Sb1 Eu1 Sb1 . . 1_655 76.363(14)
Sb1 Eu1 Eu1 . . 1_455 51.818(10)
Sb1 Eu1 Eu1 . . 1_545 128.182(16)
Sb1 Eu1 Eu1 . . 1_565 51.818(10)
Sb1 Eu1 Eu1 . . 1_655 128.182(16)
Sb1 Eu1 Eu1 . . 5_545 108.504(10)
Sb1 Eu1 Eu1 . . 5_555 69.864(18)
Sb1 Eu1 Eu1 . . 5_645 168.23(3)
Sb1 Eu1 Eu1 . . 5_655 108.504(10)
Sb1 Eu1 F1 . . . 141.318(4)
Sb1 Eu1 F1 . . 1_565 74.068(12)
Sb1 Eu1 F1 . . 3_445 74.068(12)
Sb1 Eu1 F1 . . 3_545 141.318(4)
Sb1 Eu1 Sb1 1_645 . 1_655 76.363(14)
Sb1 Eu1 Eu1 1_645 . 1_455 128.182(16)
Sb1 Eu1 Eu1 1_645 . 1_545 51.818(10)
Sb1 Eu1 Eu1 1_645 . 1_565 128.182(16)
Sb1 Eu1 Eu1 1_645 . 1_655 51.818(10)
Sb1 Eu1 Eu1 1_645 . 5_545 108.504(10)
Sb1 Eu1 Eu1 1_645 . 5_555 168.23(3)
Sb1 Eu1 Eu1 1_645 . 5_645 69.864(18)
Sb1 Eu1 Eu1 1_645 . 5_655 108.504(10)
Sb1 Eu1 F1 1_645 . . 74.068(12)
Sb1 Eu1 F1 1_645 . 1_565 141.318(4)
Sb1 Eu1 F1 1_645 . 3_445 141.318(4)
Sb1 Eu1 F1 1_645 . 3_545 74.068(12)
Sb1 Eu1 Eu1 1_655 . 1_455 128.182(16)
Sb1 Eu1 Eu1 1_655 . 1_545 128.182(16)
Sb1 Eu1 Eu1 1_655 . 1_565 51.818(10)
Sb1 Eu1 Eu1 1_655 . 1_655 51.818(10)
Sb1 Eu1 Eu1 1_655 . 5_545 168.23(3)
Sb1 Eu1 Eu1 1_655 . 5_555 108.504(10)
Sb1 Eu1 Eu1 1_655 . 5_645 108.504(10)
Sb1 Eu1 Eu1 1_655 . 5_655 69.864(18)
Sb1 Eu1 F1 1_655 . . 141.318(4)
Sb1 Eu1 F1 1_655 . 1_565 74.068(12)
Sb1 Eu1 F1 1_655 . 3_445 141.318(4)
Sb1 Eu1 F1 1_655 . 3_545 74.068(12)
Eu1 Eu1 Eu1 1_455 . 1_545 90
Eu1 Eu1 Eu1 1_455 . 1_565 90
Eu1 Eu1 Eu1 1_455 . 1_655 180.0(5)
Eu1 Eu1 Eu1 1_455 . 5_545 57.646(11)
Eu1 Eu1 Eu1 1_455 . 5_555 57.646(11)
Eu1 Eu1 Eu1 1_455 . 5_645 122.354(18)
Eu1 Eu1 Eu1 1_455 . 5_655 122.354(18)
Eu1 Eu1 F1 1_455 . . 90.000(9)
Eu1 Eu1 F1 1_455 . 1_565 90.000(9)
Eu1 Eu1 F1 1_455 . 3_445 31.412(13)
Eu1 Eu1 F1 1_455 . 3_545 148.59(3)
Eu1 Eu1 Eu1 1_545 . 1_565 180.0(5)
Eu1 Eu1 Eu1 1_545 . 1_655 90
Eu1 Eu1 Eu1 1_545 . 5_545 57.646(11)
Eu1 Eu1 Eu1 1_545 . 5_555 122.354(18)
Eu1 Eu1 Eu1 1_545 . 5_645 57.646(11)
Eu1 Eu1 Eu1 1_545 . 5_655 122.354(18)
Eu1 Eu1 F1 1_545 . . 31.412(13)
Eu1 Eu1 F1 1_545 . 1_565 148.59(3)
Eu1 Eu1 F1 1_545 . 3_445 90.000(9)
Eu1 Eu1 F1 1_545 . 3_545 90.000(9)
Eu1 Eu1 Eu1 1_565 . 1_655 90
Eu1 Eu1 Eu1 1_565 . 5_545 122.354(18)
Eu1 Eu1 Eu1 1_565 . 5_555 57.646(11)
Eu1 Eu1 Eu1 1_565 . 5_645 122.354(18)
Eu1 Eu1 Eu1 1_565 . 5_655 57.646(11)
Eu1 Eu1 F1 1_565 . . 148.59(3)
Eu1 Eu1 F1 1_565 . 1_565 31.412(13)
Eu1 Eu1 F1 1_565 . 3_445 90.000(9)
Eu1 Eu1 F1 1_565 . 3_545 90.000(9)
Eu1 Eu1 Eu1 1_655 . 5_545 122.354(18)
Eu1 Eu1 Eu1 1_655 . 5_555 122.354(18)
Eu1 Eu1 Eu1 1_655 . 5_645 57.646(11)
Eu1 Eu1 Eu1 1_655 . 5_655 57.646(11)
Eu1 Eu1 F1 1_655 . . 90.000(9)
Eu1 Eu1 F1 1_655 . 1_565 90.000(9)
Eu1 Eu1 F1 1_655 . 3_445 148.59(3)
Eu1 Eu1 F1 1_655 . 3_545 31.412(13)
Eu1 Eu1 Eu1 5_545 . 5_555 64.709(13)
Eu1 Eu1 Eu1 5_545 . 5_645 64.709(13)
Eu1 Eu1 Eu1 5_545 . 5_655 98.37(2)
Eu1 Eu1 F1 5_545 . . 37.119(8)
Eu1 Eu1 F1 5_545 . 1_565 96.67(2)
Eu1 Eu1 F1 5_545 . 3_445 37.119(8)
Eu1 Eu1 F1 5_545 . 3_545 96.67(2)
Eu1 Eu1 Eu1 5_555 . 5_645 98.37(2)
Eu1 Eu1 Eu1 5_555 . 5_655 64.709(13)
Eu1 Eu1 F1 5_555 . . 96.67(2)
Eu1 Eu1 F1 5_555 . 1_565 37.119(8)
Eu1 Eu1 F1 5_555 . 3_445 37.119(8)
Eu1 Eu1 F1 5_555 . 3_545 96.67(2)
Eu1 Eu1 Eu1 5_645 . 5_655 64.709(13)
Eu1 Eu1 F1 5_645 . . 37.119(8)
Eu1 Eu1 F1 5_645 . 1_565 96.67(2)
Eu1 Eu1 F1 5_645 . 3_445 96.67(2)
Eu1 Eu1 F1 5_645 . 3_545 37.119(8)
Eu1 Eu1 F1 5_655 . . 96.67(2)
Eu1 Eu1 F1 5_655 . 1_565 37.119(8)
Eu1 Eu1 F1 5_655 . 3_445 96.67(2)
Eu1 Eu1 F1 5_655 . 3_545 37.119(8)
F1 Eu1 F1 . . 1_565 117.18(4)
F1 Eu1 F1 . . 3_445 74.239(16)
F1 Eu1 F1 . . 3_545 74.239(16)
F1 Eu1 F1 1_565 . 3_445 74.239(16)
F1 Eu1 F1 1_565 . 3_545 74.239(16)
F1 Eu1 F1 3_445 . 3_545 117.18(4)
Sb1 Mn1 Sb1 . . 1_565 103.24(2)
Sb1 Mn1 Sb1 . . 5_456 112.674(12)
Sb1 Mn1 Sb1 . . 5_556 112.674(12)
Sb1 Mn1 Mn1 . . 3_555 56.337(9)
Sb1 Mn1 Mn1 . . 3_565 123.663(9)
Sb1 Mn1 Mn1 . . 3_655 56.337(9)
Sb1 Mn1 Mn1 . . 3_665 123.663(9)
Sb1 Mn1 Sb1 1_565 . 5_456 112.674(12)
Sb1 Mn1 Sb1 1_565 . 5_556 112.674(12)
Sb1 Mn1 Mn1 1_565 . 3_555 123.663(9)
Sb1 Mn1 Mn1 1_565 . 3_565 56.337(9)
Sb1 Mn1 Mn1 1_565 . 3_655 123.663(9)
Sb1 Mn1 Mn1 1_565 . 3_665 56.337(9)
Sb1 Mn1 Sb1 5_456 . 5_556 103.24(2)
Sb1 Mn1 Mn1 5_456 . 3_555 56.337(9)
Sb1 Mn1 Mn1 5_456 . 3_565 56.337(9)
Sb1 Mn1 Mn1 5_456 . 3_655 123.663(9)
Sb1 Mn1 Mn1 5_456 . 3_665 123.663(9)
Sb1 Mn1 Mn1 5_556 . 3_555 123.663(9)
Sb1 Mn1 Mn1 5_556 . 3_565 123.663(9)
Sb1 Mn1 Mn1 5_556 . 3_655 56.337(9)
Sb1 Mn1 Mn1 5_556 . 3_665 56.337(9)
Mn1 Mn1 Mn1 3_555 . 3_565 90.0000(12)
Mn1 Mn1 Mn1 3_555 . 3_655 90.0000(12)
Mn1 Mn1 Mn1 3_555 . 3_665 180.0(5)
Mn1 Mn1 Mn1 3_565 . 3_655 180.0(5)
Mn1 Mn1 Mn1 3_565 . 3_665 90.0000(12)
Mn1 Mn1 Mn1 3_655 . 3_665 90.0000(12)
Eu1 F1 Eu1 1_545 . . 117.18(2)
Eu1 F1 Eu1 1_545 . 5_545 105.761(11)
Eu1 F1 Eu1 1_545 . 5_645 105.761(11)
Eu1 F1 Eu1 . . 5_545 105.761(11)
Eu1 F1 Eu1 . . 5_645 105.761(11)
Eu1 F1 Eu1 5_545 . 5_645 117.18(2)

loop_
_geom_bond_atom_site_label_1
_geom_bond_atom_site_label_2
_geom_bond_site_symmetry_1
_geom_bond_site_symmetry_2
_geom_bond_distance
Sb1 Eu1 . 1_455 3.4878(7)
Sb1 Eu1 . 1_465 3.4878(7)
Sb1 Eu1 . . 3.4878(7)
Sb1 Eu1 . 1_565 3.4878(7)
Sb1 Mn1 . 1_545 2.7503(6)
Sb1 Mn1 . . 2.7503(6)
Sb1 Mn1 . 3_555 2.7503(6)
Sb1 Mn1 . 3_655 2.7503(6)
Eu1 Eu1 . 1_455 4.31203(13)
Eu1 Eu1 . 1_545 4.31203(13)
Eu1 Eu1 . 1_565 4.31203(13)
Eu1 Eu1 . 1_655 4.31203(13)
Eu1 Eu1 . 5_545 4.0288(8)
Eu1 Eu1 . 5_555 4.0288(8)
Eu1 Eu1 . 5_645 4.0288(8)
Eu1 Eu1 . 5_655 4.0288(8)
Eu1 F1 . . 2.5263(5)
Eu1 F1 . 1_565 2.5263(5)
Eu1 F1 . 3_445 2.5263(5)
Eu1 F1 . 3_545 2.5263(5)
Mn1 Mn1 . 3_555 3.04907(6)
Mn1 Mn1 . 3_565 3.04907(6)
Mn1 Mn1 . 3_655 3.04907(6)
Mn1 Mn1 . 3_665 3.04907(6)
